data_7044295
loop_
_publ_author_name
'Feng, Yutian'
'Phelps, Tim E.'
'Carroll, Valerie'
'Gallazzi, Fabio'
'Sieckman, Gary'
'Hoffman, Timothy J.'
'Barnes, Charles L.'
'Ketring, Alan R.'
'Hennkens, Heather M.'
'Jurisson, Silvia'

_publ_section_title
;
 Chemistry and Radiochemistry of Arsenic, Rhenium and Rhodium Isotopes
 Relevant to Radiopharmaceutical Applications: Development of High
 Specific Activity Radionuclides for Imaging and Treatment
;
_journal_name_full 'Dalton Trans.'
_journal_paper_doi 10.1039/C7DT02407J
_journal_year 2017
_chemical_formula_moiety 'C6 H11 As O3'
_chemical_formula_sum 'C6 H11 As O3'
_chemical_formula_weight 206.07
_space_group_crystal_system monoclinic
_space_group_IT_number 14
_space_group_name_Hall '-P 2yn'
_space_group_name_H-M_alt 'P 1 21/n 1'
_symmetry_space_group_name_Hall '-P 2yn'
_symmetry_space_group_name_H-M 'P 1 21/n 1'
_atom_sites_solution_hydrogens geom
_audit_creation_method SHELXL-2014/7
_audit_update_record
;
2016-06-01 deposited with the CCDC.
2017-09-19 downloaded from the CCDC.
;
_cell_angle_alpha 90
_cell_angle_beta 92.272(2)
_cell_angle_gamma 90
_cell_formula_units_Z 4
_cell_length_a 6.0059(10)
_cell_length_b 11.602(2)
_cell_length_c 10.6270(18)
_cell_measurement_reflns_used 4816
_cell_measurement_temperature 100(2)
_cell_measurement_theta_max 27.5
_cell_measurement_theta_min 2.6
_cell_volume 739.9(2)
_computing_cell_refinement 'APEX2 (Bruker AXS, 2008)'
_computing_data_collection 'APEX2 (Bruker AXS, 2008)'
_computing_data_reduction 'APEX2 (Bruker AXS, 2008)'
_computing_molecular_graphics 'X-SEED, Barbour, 2001'
_computing_publication_material 'CIFTAB (Sheldrick, 2013)'
_computing_structure_refinement 'SHELXL-2013 (Sheldrick, 2013)'
_computing_structure_solution 'SHELXS-2013 (Sheldrick, 2013)'
_diffrn_ambient_temperature 100(2)
_diffrn_measured_fraction_theta_full 0.999
_diffrn_measured_fraction_theta_max 0.994
_diffrn_measurement_device_type 'Bruker APEXII CCD area detector'
_diffrn_measurement_method 'omega scans'
_diffrn_radiation_type MoK\a
_diffrn_radiation_wavelength 0.71073
_diffrn_reflns_av_R_equivalents 0.0230
_diffrn_reflns_av_unetI/netI 0.0170
_diffrn_reflns_Laue_measured_fraction_full 0.999
_diffrn_reflns_Laue_measured_fraction_max 0.994
_diffrn_reflns_limit_h_max 7
_diffrn_reflns_limit_h_min -7
_diffrn_reflns_limit_k_max 14
_diffrn_reflns_limit_k_min -14
_diffrn_reflns_limit_l_max 13
_diffrn_reflns_limit_l_min -13
_diffrn_reflns_number 8432
_diffrn_reflns_point_group_measured_fraction_full 0.999
_diffrn_reflns_point_group_measured_fraction_max 0.994
_diffrn_reflns_theta_full 25.242
_diffrn_reflns_theta_max 27.538
_diffrn_reflns_theta_min 2.600
_diffrn_standards_decay_% 0.0
_exptl_absorpt_coefficient_mu 4.537
_exptl_absorpt_correction_T_max 0.55
_exptl_absorpt_correction_T_min 0.40
_exptl_absorpt_correction_type multi-scan
_exptl_absorpt_process_details
;
 Data were corrected for decay and absorption using the program SADABS 
 (Sheldrick, G. M. (2003). SADABS. Version 2.10. University of
 G\"ottingen, Germany).
;
_exptl_crystal_colour Colourless
_exptl_crystal_density_diffrn 1.850
_exptl_crystal_description Rod
_exptl_crystal_F_000 416
_exptl_crystal_size_max 0.500
_exptl_crystal_size_mid 0.250
_exptl_crystal_size_min 0.150
_refine_diff_density_max 0.677
_refine_diff_density_min -0.542
_refine_diff_density_rms 0.090
_refine_ls_extinction_method none
_refine_ls_goodness_of_fit_ref 1.079
_refine_ls_hydrogen_treatment constr
_refine_ls_matrix_type full
_refine_ls_number_parameters 92
_refine_ls_number_reflns 1691
_refine_ls_number_restraints 0
_refine_ls_restrained_S_all 1.079
_refine_ls_R_factor_all 0.0234
_refine_ls_R_factor_gt 0.0211
_refine_ls_shift/su_max 0.002
_refine_ls_shift/su_mean 0.000
_refine_ls_structure_factor_coef Fsqd
_refine_ls_weighting_details 'w=1/[\s^2^(Fo^2^)+(0.0314P)^2^+0.4585P] where P=(Fo^2^+2Fc^2^)/3'
_refine_ls_weighting_scheme calc
_refine_ls_wR_factor_gt 0.0546
_refine_ls_wR_factor_ref 0.0555
_reflns_Friedel_coverage 0.000
_reflns_number_gt 1568
_reflns_number_total 1691
_reflns_threshold_expression 'I > 2\s(I)'
_cod_data_source_file c7dt02407j2.cif
_cod_data_source_block 20141026Feng
_cod_database_code 7044295
_shelx_shelxl_version_number 2014/7
_shelx_space_group_comment
;
The symmetry employed for this shelxl refinement is uniquely defined
by the following loop, which should always be used as a source of
symmetry information in preference to the above space-group names.
They are only intended as comments.
;
_shelx_estimated_absorpt_t_min 0.210
_shelx_estimated_absorpt_t_max 0.549

loop_
_space_group_symop_operation_xyz
'x, y, z'
'-x+1/2, y+1/2, -z+1/2'
'-x, -y, -z'
'x-1/2, -y-1/2, z-1/2'

loop_
_atom_site_label
_atom_site_type_symbol
_atom_site_fract_x
_atom_site_fract_y
_atom_site_fract_z
_atom_site_U_iso_or_equiv
_atom_site_adp_type
_atom_site_occupancy
_atom_site_site_symmetry_order
_atom_site_calc_flag
_atom_site_refinement_flags_posn
_atom_site_refinement_flags_adp
As1 As 0.77408(3) 0.44052(2) 0.60634(2) 0.01457(8) Uani 1 1 d . .
O1 O 0.7335(2) 0.31889(11) 0.50631(12) 0.0154(3) Uani 1 1 d . .
O2 O 0.7471(2) 0.36462(12) 0.75101(12) 0.0182(3) Uani 1 1 d . .
O3 O 1.0716(2) 0.44101(10) 0.61051(14) 0.0169(3) Uani 1 1 d . .
C1 C 0.8995(3) 0.22888(16) 0.52295(17) 0.0140(3) Uani 1 1 d . .
H1A H 1.0111 0.2369 0.4574 0.017 Uiso 1 1 calc R U
H1B H 0.8266 0.1529 0.5117 0.017 Uiso 1 1 calc R U
C2 C 0.8446(3) 0.25021(17) 0.75399(17) 0.0164(4) Uani 1 1 d . .
H2A H 0.7247 0.1924 0.7408 0.020 Uiso 1 1 calc R U
H2B H 0.9160 0.2365 0.8382 0.020 Uiso 1 1 calc R U
C3 C 1.1773(3) 0.33703(15) 0.65839(18) 0.0155(4) Uani 1 1 d . .
H3A H 1.2305 0.3499 0.7466 0.019 Uiso 1 1 calc R U
H3B H 1.3085 0.3196 0.6082 0.019 Uiso 1 1 calc R U
C4 C 1.0186(3) 0.23355(15) 0.65335(16) 0.0126(3) Uani 1 1 d . .
C5 C 1.1452(3) 0.12093(16) 0.68165(18) 0.0163(4) Uani 1 1 d . .
H5A H 1.2279 0.1293 0.7636 0.020 Uiso 1 1 calc R U
H5B H 1.0350 0.0583 0.6908 0.020 Uiso 1 1 calc R U
C6 C 1.3100(3) 0.08424(17) 0.58281(19) 0.0178(4) Uani 1 1 d . .
H6A H 1.2291 0.0698 0.5025 0.027 Uiso 1 1 calc R U
H6B H 1.3869 0.0137 0.6108 0.027 Uiso 1 1 calc R U
H6C H 1.4195 0.1457 0.5719 0.027 Uiso 1 1 calc R U

loop_
_atom_site_aniso_label
_atom_site_aniso_U_11
_atom_site_aniso_U_22
_atom_site_aniso_U_33
_atom_site_aniso_U_23
_atom_site_aniso_U_13
_atom_site_aniso_U_12
As1 0.01540(12) 0.01314(12) 0.01516(12) -0.00076(7) 0.00028(7) 0.00254(6)
O1 0.0149(6) 0.0153(6) 0.0158(6) -0.0004(5) -0.0029(5) 0.0004(5)
O2 0.0211(7) 0.0204(7) 0.0135(6) 0.0004(5) 0.0044(5) 0.0068(5)
O3 0.0153(6) 0.0113(7) 0.0240(7) 0.0013(5) -0.0017(5) -0.0007(5)
C1 0.0162(8) 0.0133(9) 0.0125(8) -0.0016(7) 0.0000(6) 0.0004(7)
C2 0.0183(9) 0.0177(9) 0.0135(9) 0.0015(7) 0.0036(7) 0.0030(7)
C3 0.0142(8) 0.0121(9) 0.0201(9) -0.0006(7) -0.0020(7) 0.0012(7)
C4 0.0142(8) 0.0133(8) 0.0105(8) -0.0001(6) 0.0013(6) 0.0006(7)
C5 0.0194(9) 0.0141(9) 0.0157(9) 0.0026(7) 0.0024(7) 0.0029(7)
C6 0.0203(9) 0.0139(9) 0.0194(9) -0.0004(7) 0.0030(7) 0.0034(7)

loop_
_atom_type_symbol
_atom_type_description
_atom_type_scat_dispersion_real
_atom_type_scat_dispersion_imag
_atom_type_scat_source
C C 0.0033 0.0016 'International Tables Vol C Tables 4.2.6.8 and 6.1.1.4'
H H 0.0000 0.0000 'International Tables Vol C Tables 4.2.6.8 and 6.1.1.4'
O O 0.0106 0.0060 'International Tables Vol C Tables 4.2.6.8 and 6.1.1.4'
As As 0.0499 2.0058 'International Tables Vol C Tables 4.2.6.8 and 6.1.1.4'

loop_
_geom_angle_atom_site_label_1
_geom_angle_atom_site_label_2
_geom_angle_atom_site_label_3
_geom_angle
O1 As1 O2 96.23(6)
O1 As1 O3 97.51(6)
O2 As1 O3 96.03(6)
C1 O1 As1 114.93(10)
C2 O2 As1 114.84(11)
C3 O3 As1 115.51(11)
O1 C1 C4 112.22(14)
O1 C1 H1A 109.2
C4 C1 H1A 109.2
O1 C1 H1B 109.2
C4 C1 H1B 109.2
H1A C1 H1B 107.9
O2 C2 C4 112.63(15)
O2 C2 H2A 109.1
C4 C2 H2A 109.1
O2 C2 H2B 109.1
C4 C2 H2B 109.1
H2A C2 H2B 107.8
O3 C3 C4 112.19(14)
O3 C3 H3A 109.2
C4 C3 H3A 109.2
O3 C3 H3B 109.2
C4 C3 H3B 109.2
H3A C3 H3B 107.9
C3 C4 C1 109.02(14)
C3 C4 C5 110.93(15)
C1 C4 C5 110.87(15)
C3 C4 C2 108.43(15)
C1 C4 C2 109.12(15)
C5 C4 C2 108.42(15)
C6 C5 C4 115.51(15)
C6 C5 H5A 108.4
C4 C5 H5A 108.4
C6 C5 H5B 108.4
C4 C5 H5B 108.4
H5A C5 H5B 107.5
C5 C6 H6A 109.5
C5 C6 H6B 109.5
H6A C6 H6B 109.5
C5 C6 H6C 109.5
H6A C6 H6C 109.5
H6B C6 H6C 109.5

loop_
_geom_bond_atom_site_label_1
_geom_bond_atom_site_label_2
_geom_bond_distance
As1 O1 1.7777(13)
As1 O2 1.7847(14)
As1 O3 1.7858(14)
O1 C1 1.450(2)
O2 C2 1.451(2)
O3 C3 1.446(2)
C1 C4 1.535(2)
C1 H1A 0.9900
C1 H1B 0.9900
C2 C4 1.537(2)
C2 H2A 0.9900
C2 H2B 0.9900
C3 C4 1.533(2)
C3 H3A 0.9900
C3 H3B 0.9900
C4 C5 1.536(2)
C5 C6 1.532(3)
C5 H5A 0.9900
C5 H5B 0.9900
C6 H6A 0.9800
C6 H6B 0.9800
C6 H6C 0.9800

loop_
_geom_torsion_atom_site_label_1
_geom_torsion_atom_site_label_2
_geom_torsion_atom_site_label_3
_geom_torsion_atom_site_label_4
_geom_torsion
O2 As1 O1 C1 -62.17(12)
O3 As1 O1 C1 34.77(12)
O1 As1 O2 C2 37.75(13)
O3 As1 O2 C2 -60.52(13)
O1 As1 O3 C3 -59.04(13)
O2 As1 O3 C3 38.08(13)
As1 O1 C1 C4 22.57(18)
As1 O2 C2 C4 20.13(19)
As1 O3 C3 C4 19.77(19)
O3 C3 C4 C1 47.3(2)
O3 C3 C4 C5 169.67(15)
O3 C3 C4 C2 -71.38(18)
O1 C1 C4 C3 -72.75(18)
O1 C1 C4 C5 164.85(14)
O1 C1 C4 C2 45.51(19)
O2 C2 C4 C3 47.81(19)
O2 C2 C4 C1 -70.81(19)
O2 C2 C4 C5 168.33(15)
C3 C4 C5 C6 -67.0(2)
C1 C4 C5 C6 54.3(2)
C2 C4 C5 C6 174.09(16)
